data_1552002
loop_
_publ_author_name
'Arnab Rit'
'Jesus Campos'
'Haoyu Niu'
'Simon Aldridge'

_publ_section_title
;
 A stable heavier group 14 analogue of vinylidene
;
_journal_name_full 'Nature Chemistry'
_journal_page_first 1022
_journal_page_last 1026
_journal_paper_doi 10.1038/nchem.2597
_journal_volume 8
_journal_year 2016
_chemical_absolute_configuration .
_chemical_formula_moiety 'C37 H56 B1 Cl1 Ge1 N4'
_chemical_formula_sum 'C37 H56 B Cl Ge N4'
_chemical_formula_weight 675.73
_space_group_IT_number 15
_space_group_name_Hall '-C 2yc'
_space_group_name_H-M_alt 'C 1 2/c 1'
_symmetry_cell_setting monoclinic
_symmetry_space_group_name_Hall '-C 2yc'
_symmetry_space_group_name_H-M 'C 1 2/c 1'
_atom_sites_solution_hydrogens difmap
_atom_sites_solution_primary other
_cell_angle_alpha 90
_cell_angle_beta 102.9399(7)
_cell_angle_gamma 90
_cell_formula_units_Z 8
_cell_length_a 31.5447(4)
_cell_length_b 15.1571(2)
_cell_length_c 16.3260(3)
_cell_measurement_reflns_used 8622
_cell_measurement_temperature 150
_cell_measurement_theta_max 27
_cell_measurement_theta_min 5
_cell_volume 7607.7(2)
_computing_cell_refinement 'DENZO/SCALEPACK (Otwinowski & Minor, 1997)'
_computing_data_collection 'COLLECT (Nonius, 2001).'
_computing_data_reduction 'DENZO/SCALEPACK (Otwinowski & Minor, 1997)'
_computing_molecular_graphics 'CAMERON (Watkin et al., 1996)'
_computing_publication_material 'CRYSTALS (Betteridge et al., 2003)'
_computing_structure_refinement 'CRYSTALS (Betteridge et al., 2003)'
_computing_structure_solution 'Superflip (Palatinus & Chapuis, 2007)'
_diffrn_ambient_temperature 150
_diffrn_measured_fraction_theta_full 0.990
_diffrn_measured_fraction_theta_max 0.987
_diffrn_measurement_device Area
_diffrn_measurement_device_type 'Nonius KappaCCD'
_diffrn_measurement_method \w
_diffrn_radiation_monochromator graphite
_diffrn_radiation_type 'Mo K\a'
_diffrn_radiation_wavelength 0.71073
_diffrn_reflns_av_R_equivalents 0.027
_diffrn_reflns_limit_h_max 40
_diffrn_reflns_limit_h_min -40
_diffrn_reflns_limit_k_max 18
_diffrn_reflns_limit_k_min -19
_diffrn_reflns_limit_l_max 21
_diffrn_reflns_limit_l_min -21
_diffrn_reflns_number 15997
_diffrn_reflns_theta_full 25.009
_diffrn_reflns_theta_max 27.482
_diffrn_reflns_theta_min 5.105
_diffrn_standards_interval_count .
_diffrn_standards_interval_time .
_diffrn_standards_number 0
_exptl_absorpt_coefficient_mu 0.905
_exptl_absorpt_correction_T_max 0.83
_exptl_absorpt_correction_T_min 0.79
_exptl_absorpt_correction_type multi-scan
_exptl_absorpt_process_details 'DENZO/SCALEPACK (Otwinowski & Minor, 1997)'
_exptl_crystal_colour 'pale yellow'
_exptl_crystal_density_diffrn 1.180
_exptl_crystal_density_method 'not measured'
_exptl_crystal_description plate
_exptl_crystal_F_000 2880
_exptl_crystal_size_max 0.260
_exptl_crystal_size_mid 0.260
_exptl_crystal_size_min 0.200
_refine_diff_density_max 2.32
_refine_diff_density_min -0.82
_refine_ls_extinction_method None
_refine_ls_goodness_of_fit_ref 0.9075
_refine_ls_hydrogen_treatment constr
_refine_ls_matrix_type full
_refine_ls_number_parameters 133
_refine_ls_number_reflns 8603
_refine_ls_number_restraints 0
_refine_ls_R_factor_all 0.0631
_refine_ls_R_factor_gt 0.0469
_refine_ls_shift/su_max 0.0024129
_refine_ls_shift/su_mean 0.0001550
_refine_ls_structure_factor_coef Fsqd
_refine_ls_weighting_details
;
 Method, part 1, Chebychev polynomial, (Watkin, 1994, Prince, 1982) 
 [weight] = 1.0/[A~0~*T~0~(x)+A~1~*T~1~(x) ... +A~n-1~]*T~n-1~(x)] 
 where A~i~ are the Chebychev coefficients listed below and x= Fcalc/Fmax 
 Method = Robust Weighting (Prince, 1982) 
 W = [weight] * [1-(deltaF/6*sigmaF)^2^]^2^ 
 A~i~ are: 
 27.3 39.5 18.6 4.47 
;
_refine_ls_weighting_scheme calc
_refine_ls_wR_factor_all 0.1164
_refine_ls_wR_factor_gt 0.1011
_refine_ls_wR_factor_ref 0.1164
_reflns_limit_h_max 39
_reflns_limit_h_min -40
_reflns_limit_k_max 19
_reflns_limit_k_min 0
_reflns_limit_l_max 21
_reflns_limit_l_min 0
_reflns_number_gt 6911
_reflns_number_total 8603
_reflns_threshold_expression I>2.0\s(I)
_oxford_diffrn_Wilson_B_factor 2.31
_oxford_diffrn_Wilson_scale 25.48
_oxford_refine_ls_r_factor_ref 0.0631
_oxford_refine_ls_scale 0.18652(4)
_oxford_reflns_number_all 8603
_oxford_reflns_threshold_expression_ref I>-3.0\s(I)
_cod_data_source_file nchem.2597-s2.cif
_cod_data_source_block 1
_cod_depositor_comments
;
The following automatic conversions were performed:

data item '_atom_sites_solution_primary' value 'Other' was changed to
'other' in accordance with the built-in table derived from the CIF
Core dictionary named 'cif_core.dic' version 2.4.5 last updated on
2014-11-21.

Automatic conversion script
Id: cif_fix_values 6909 2019-04-08 15:41:33Z antanas 
;
_cod_original_sg_symbol_Hall '-C 2yc '
_cod_original_sg_symbol_H-M 'C 2/c '
_cod_original_formula_sum 'C37 H56 B1 Cl1 Ge1 N4'
_cod_database_code 1552002

loop_
_symmetry_equiv_pos_as_xyz
x,y,z
-x,-y,-z
x+1/2,y+1/2,z
-x+1/2,-y+1/2,-z
x,-y,z+1/2
-x,y,-z+1/2
x+1/2,-y+1/2,z+1/2
-x+1/2,y+1/2,-z+1/2

loop_
_atom_site_label
_atom_site_type_symbol
_atom_site_fract_x
_atom_site_fract_y
_atom_site_fract_z
_atom_site_U_iso_or_equiv
_atom_site_occupancy
_atom_site_adp_type
_atom_site_refinement_flags_posn
_atom_site_refinement_flags_adp
_atom_site_refinement_flags_occupancy
_atom_site_disorder_assembly
_atom_site_disorder_group
_atom_site_attached_hydrogens
Ge1 Ge 0.648842(9) 0.709730(18) 0.588955(17) 0.0268 1.0000 Uani . . . . . .
Cl2 Cl 0.69259(2) 0.60503(4) 0.67329(5) 0.0390 1.0000 Uani . . . . . .
B5 B 0.60785(9) 0.75071(18) 0.66775(17) 0.0239 1.0000 Uani . . . . . .
N6 N 0.59315(6) 0.71119(13) 0.73760(12) 0.0234 1.0000 Uani . . . . . .
C7 C 0.60209(8) 0.62855(16) 0.78199(15) 0.0238 1.0000 Uani . . . . . .
C8 C 0.62371(8) 0.62927(17) 0.86707(15) 0.0260 1.0000 Uani . . . . . .
C9 C 0.62596(8) 0.55104(19) 0.91243(17) 0.0321 1.0000 Uani . . . . . .
C10 C 0.60842(9) 0.4738(2) 0.87500(19) 0.0365 1.0000 Uani . . . . . .
C11 C 0.58895(10) 0.47342(18) 0.79012(19) 0.0361 1.0000 Uani . . . . . .
C12 C 0.58523(9) 0.55026(18) 0.74224(16) 0.0309 1.0000 Uani . . . . . .
C13 C 0.56230(11) 0.5474(2) 0.64975(18) 0.0417 1.0000 Uani . . . . . .
C14 C 0.58054(13) 0.4747(3) 0.6029(2) 0.0681 1.0000 Uani . . . . . .
C15 C 0.51324(12) 0.5364(3) 0.6393(2) 0.0580 1.0000 Uani . . . . . .
C16 C 0.64463(9) 0.71187(19) 0.91043(17) 0.0333 1.0000 Uani . . . . . .
C17 C 0.69171(10) 0.6953(2) 0.9556(2) 0.0438 1.0000 Uani . . . . . .
C18 C 0.61958(13) 0.7480(3) 0.9731(3) 0.0659 1.0000 Uani . . . . . .
C19 C 0.55801(8) 0.76105(18) 0.75233(17) 0.0301 1.0000 Uani . . . . . .
C20 C 0.54949(9) 0.82725(19) 0.69827(18) 0.0333 1.0000 Uani . . . . . .
N21 N 0.57858(7) 0.82397(14) 0.64432(13) 0.0270 1.0000 Uani . . . . . .
C22 C 0.57281(8) 0.88457(17) 0.57497(16) 0.0267 1.0000 Uani . . . . . .
C23 C 0.55259(8) 0.85527(18) 0.49369(17) 0.0305 1.0000 Uani . . . . . .
C24 C 0.54406(10) 0.9175(2) 0.42921(18) 0.0375 1.0000 Uani . . . . . .
C25 C 0.55457(11) 1.0053(2) 0.44409(19) 0.0416 1.0000 Uani . . . . . .
C26 C 0.57463(10) 1.03243(19) 0.52408(18) 0.0379 1.0000 Uani . . . . . .
C27 C 0.58447(9) 0.97301(18) 0.59061(17) 0.0303 1.0000 Uani . . . . . .
C28 C 0.60726(10) 1.00651(19) 0.67712(18) 0.0355 1.0000 Uani . . . . . .
C29 C 0.57879(13) 1.0740(3) 0.7097(2) 0.0581 1.0000 Uani . . . . . .
C30 C 0.65178(11) 1.0454(2) 0.6756(2) 0.0477 1.0000 Uani . . . . . .
C31 C 0.53759(10) 0.7605(2) 0.47643(19) 0.0392 1.0000 Uani . . . . . .
C32 C 0.53897(14) 0.7290(3) 0.3879(2) 0.0592 1.0000 Uani . . . . . .
C33 C 0.49228(11) 0.7479(3) 0.4925(3) 0.0548 1.0000 Uani . . . . . .
C34 C 0.69521(8) 0.80989(16) 0.61408(15) 0.0246 1.0000 Uani . . . . . .
N35 N 0.72790(7) 0.82712(15) 0.68099(13) 0.0288 1.0000 Uani . . . . . .
C36 C 0.72776(9) 0.7958(2) 0.76690(16) 0.0339 1.0000 Uani . . . . . .
C37 C 0.76895(11) 0.7440(3) 0.80523(19) 0.0474 1.0000 Uani . . . . . .
C38 C 0.71900(11) 0.8730(2) 0.82074(19) 0.0446 1.0000 Uani . . . . . .
C39 C 0.75781(9) 0.8850(2) 0.65870(18) 0.0353 1.0000 Uani . . . . . .
C40 C 0.79999(11) 0.9124(3) 0.7149(2) 0.0521 1.0000 Uani . . . . . .
C41 C 0.74268(9) 0.90486(19) 0.57707(18) 0.0337 1.0000 Uani . . . . . .
N42 N 0.70397(7) 0.85885(15) 0.55006(13) 0.0276 1.0000 Uani . . . . . .
C43 C 0.67539(9) 0.86037(19) 0.46514(16) 0.0326 1.0000 Uani . . . . . .
C44 C 0.69425(12) 0.8041(2) 0.4052(2) 0.0489 1.0000 Uani . . . . . .
C45 C 0.66397(12) 0.9537(2) 0.4337(2) 0.0477 1.0000 Uani . . . . . .
C46 C 0.76359(12) 0.9623(2) 0.5225(2) 0.0524 1.0000 Uani . . . . . .
H91 H 0.6396 0.5509 0.9700 0.0388 1.0000 Uiso R . . . . .
H101 H 0.6103 0.4215 0.9058 0.0437 1.0000 Uiso R . . . . .
H111 H 0.5779 0.4205 0.7641 0.0442 1.0000 Uiso R . . . . .
H131 H 0.5668 0.6039 0.6246 0.0515 1.0000 Uiso R . . . . .
H142 H 0.5681 0.4805 0.5438 0.1015 1.0000 Uiso R . . . . .
H141 H 0.6113 0.4791 0.6124 0.1019 1.0000 Uiso R . . . . .
H143 H 0.5730 0.4172 0.6220 0.1021 1.0000 Uiso R . . . . .
H151 H 0.4997 0.5375 0.5807 0.0869 1.0000 Uiso R . . . . .
H153 H 0.5020 0.5846 0.6657 0.0871 1.0000 Uiso R . . . . .
H152 H 0.5072 0.4806 0.6638 0.0872 1.0000 Uiso R . . . . .
H161 H 0.6441 0.7570 0.8673 0.0394 1.0000 Uiso R . . . . .
H172 H 0.7053 0.7497 0.9771 0.0658 1.0000 Uiso R . . . . .
H171 H 0.6925 0.6536 1.0007 0.0658 1.0000 Uiso R . . . . .
H173 H 0.7069 0.6695 0.9164 0.0659 1.0000 Uiso R . . . . .
H181 H 0.6331 0.8012 0.9997 0.0973 1.0000 Uiso R . . . . .
H183 H 0.6188 0.7039 1.0157 0.0982 1.0000 Uiso R . . . . .
H182 H 0.5903 0.7621 0.9448 0.0981 1.0000 Uiso R . . . . .
H191 H 0.5434 0.7475 0.7938 0.0366 1.0000 Uiso R . . . . .
H201 H 0.5279 0.8698 0.6947 0.0401 1.0000 Uiso R . . . . .
H241 H 0.5305 0.8984 0.3755 0.0453 1.0000 Uiso R . . . . .
H251 H 0.5482 1.0462 0.4004 0.0498 1.0000 Uiso R . . . . .
H261 H 0.5821 1.0923 0.5331 0.0454 1.0000 Uiso R . . . . .
H281 H 0.6117 0.9566 0.7157 0.0429 1.0000 Uiso R . . . . .
H291 H 0.5930 1.0934 0.7647 0.0872 1.0000 Uiso R . . . . .
H292 H 0.5745 1.1246 0.6738 0.0879 1.0000 Uiso R . . . . .
H293 H 0.5510 1.0491 0.7116 0.0878 1.0000 Uiso R . . . . .
H301 H 0.6668 1.0630 0.7310 0.0717 1.0000 Uiso R . . . . .
H302 H 0.6497 1.0969 0.6419 0.0719 1.0000 Uiso R . . . . .
H303 H 0.6704 1.0028 0.6551 0.0712 1.0000 Uiso R . . . . .
H311 H 0.5573 0.7231 0.5158 0.0466 1.0000 Uiso R . . . . .
H321 H 0.5338 0.6663 0.3842 0.0899 1.0000 Uiso R . . . . .
H322 H 0.5669 0.7416 0.3764 0.0901 1.0000 Uiso R . . . . .
H323 H 0.5165 0.7582 0.3473 0.0897 1.0000 Uiso R . . . . .
H331 H 0.4836 0.6867 0.4838 0.0827 1.0000 Uiso R . . . . .
H332 H 0.4920 0.7656 0.5488 0.0830 1.0000 Uiso R . . . . .
H333 H 0.4720 0.7849 0.4544 0.0824 1.0000 Uiso R . . . . .
H361 H 0.7035 0.7553 0.7622 0.0409 1.0000 Uiso R . . . . .
H371 H 0.7649 0.7135 0.8547 0.0714 1.0000 Uiso R . . . . .
H372 H 0.7940 0.7831 0.8197 0.0710 1.0000 Uiso R . . . . .
H373 H 0.7749 0.7009 0.7660 0.0719 1.0000 Uiso R . . . . .
H381 H 0.7174 0.8521 0.8757 0.0668 1.0000 Uiso R . . . . .
H382 H 0.7419 0.9161 0.8285 0.0664 1.0000 Uiso R . . . . .
H383 H 0.6919 0.9014 0.7961 0.0668 1.0000 Uiso R . . . . .
H402 H 0.8098 0.9660 0.6922 0.0798 1.0000 Uiso R . . . . .
H401 H 0.7967 0.9241 0.7714 0.0798 1.0000 Uiso R . . . . .
H403 H 0.8219 0.8672 0.7170 0.0801 1.0000 Uiso R . . . . .
H431 H 0.6486 0.8321 0.4722 0.0382 1.0000 Uiso R . . . . .
H441 H 0.6741 0.8012 0.3513 0.0735 1.0000 Uiso R . . . . .
H442 H 0.7206 0.8314 0.3971 0.0741 1.0000 Uiso R . . . . .
H443 H 0.7010 0.7453 0.4279 0.0736 1.0000 Uiso R . . . . .
H452 H 0.6383 0.9517 0.3871 0.0725 1.0000 Uiso R . . . . .
H451 H 0.6883 0.9790 0.4141 0.0727 1.0000 Uiso R . . . . .
H453 H 0.6576 0.9895 0.4785 0.0729 1.0000 Uiso R . . . . .
H462 H 0.7640 0.9324 0.4709 0.0798 1.0000 Uiso R . . . . .
H461 H 0.7475 1.0172 0.5104 0.0795 1.0000 Uiso R . . . . .
H463 H 0.7927 0.9754 0.5520 0.0799 1.0000 Uiso R . . . . .

loop_
_atom_site_aniso_label
_atom_site_aniso_U_11
_atom_site_aniso_U_22
_atom_site_aniso_U_33
_atom_site_aniso_U_23
_atom_site_aniso_U_13
_atom_site_aniso_U_12
Ge1 0.0286 0.0266 0.0274 -0.0019 0.0112 -0.0029
Cl2 0.0360 0.0284 0.0564 0.0101 0.0180 0.0069
B5 0.0225 0.0253 0.0241 0.0002 0.0058 -0.0014
N6 0.0210 0.0253 0.0253 0.0022 0.0080 0.0016
C7 0.0234 0.0244 0.0261 0.0016 0.0111 -0.0008
C8 0.0231 0.0297 0.0266 0.0002 0.0084 0.0042
C9 0.0277 0.0396 0.0301 0.0089 0.0087 0.0056
C10 0.0372 0.0345 0.0405 0.0130 0.0141 -0.0003
C11 0.0405 0.0260 0.0449 0.0004 0.0157 -0.0068
C12 0.0334 0.0338 0.0280 0.0000 0.0123 -0.0074
C13 0.0558 0.0392 0.0295 -0.0017 0.0081 -0.0211
C14 0.0536 0.1096 0.0452 -0.0336 0.0196 -0.0139
C15 0.0486 0.0783 0.0408 -0.0103 -0.0037 0.0050
C16 0.0360 0.0335 0.0288 -0.0047 0.0037 0.0030
C17 0.0388 0.0511 0.0363 -0.0011 -0.0027 -0.0025
C18 0.0603 0.0726 0.0650 -0.0351 0.0146 0.0105
C19 0.0242 0.0363 0.0339 -0.0024 0.0151 0.0031
C20 0.0286 0.0354 0.0390 0.0002 0.0138 0.0064
N21 0.0261 0.0266 0.0298 0.0028 0.0095 0.0037
C22 0.0246 0.0263 0.0296 0.0028 0.0071 0.0013
C23 0.0263 0.0322 0.0320 0.0005 0.0043 0.0036
C24 0.0370 0.0407 0.0316 0.0027 0.0011 0.0010
C25 0.0478 0.0396 0.0342 0.0120 0.0024 0.0006
C26 0.0452 0.0290 0.0377 0.0050 0.0051 -0.0020
C27 0.0304 0.0283 0.0314 0.0022 0.0052 0.0009
C28 0.0435 0.0295 0.0312 0.0000 0.0038 0.0024
C29 0.0670 0.0616 0.0412 -0.0134 0.0025 0.0216
C30 0.0523 0.0450 0.0405 -0.0011 -0.0012 -0.0130
C31 0.0369 0.0338 0.0407 -0.0024 -0.0042 0.0035
C32 0.0663 0.0522 0.0552 -0.0217 0.0058 0.0023
C33 0.0433 0.0475 0.0711 -0.0025 0.0076 -0.0128
C34 0.0241 0.0255 0.0258 -0.0021 0.0087 -0.0001
N35 0.0270 0.0350 0.0255 -0.0034 0.0079 -0.0012
C36 0.0346 0.0451 0.0229 0.0007 0.0081 0.0059
C37 0.0412 0.0687 0.0316 0.0031 0.0071 0.0164
C38 0.0517 0.0527 0.0310 -0.0067 0.0126 0.0060
C39 0.0296 0.0424 0.0348 -0.0088 0.0090 -0.0082
C40 0.0388 0.0678 0.0491 -0.0181 0.0086 -0.0185
C41 0.0297 0.0324 0.0414 -0.0031 0.0131 -0.0089
N42 0.0282 0.0304 0.0257 0.0028 0.0093 -0.0034
C43 0.0329 0.0384 0.0264 0.0036 0.0068 -0.0011
C44 0.0597 0.0559 0.0322 -0.0066 0.0121 0.0065
C45 0.0549 0.0458 0.0407 0.0092 0.0069 0.0048
C46 0.0503 0.0546 0.0549 0.0074 0.0169 -0.0220

loop_
_atom_type_symbol
_atom_type_scat_dispersion_real
_atom_type_scat_dispersion_imag
_atom_type_scat_Cromer_Mann_a1
_atom_type_scat_Cromer_Mann_b1
_atom_type_scat_Cromer_Mann_a2
_atom_type_scat_Cromer_Mann_b2
_atom_type_scat_Cromer_Mann_a3
_atom_type_scat_Cromer_Mann_b3
_atom_type_scat_Cromer_Mann_a4
_atom_type_scat_Cromer_Mann_b4
_atom_type_scat_Cromer_Mann_c
_atom_type_scat_source
C 0.0033 0.0016 2.3100 20.8439 1.0200 10.2075 1.5886 0.5687 0.8650 51.6512 0.2156 'International Tables Vol C 4.2.6.8 and 6.1.1.4'
H 0.0000 0.0000 0.4930 10.5109 0.3229 26.1257 0.1402 3.1424 0.0408 57.7998 0.0030 'International Tables Vol C 4.2.6.8 and 6.1.1.4'
O 0.0106 0.0060 3.0485 13.2771 2.2868 5.7011 1.5463 0.3239 0.8670 32.9089 0.2508 'International Tables Vol C 4.2.6.8 and 6.1.1.4'
Ge 0.1547 1.8001 16.0816 2.8509 6.3747 0.2516 3.7068 11.4468 3.6830 54.7625 2.1313 'International Tables Vol C 4.2.6.8 and 6.1.1.4'
N 0.0061 0.0033 12.2126 0.0057 3.1322 9.8933 2.0125 28.9975 1.1663 0.5826 -11.5290 'International Tables Vol C 4.2.6.8 and 6.1.1.4'
Cl 0.1484 0.1585 11.4604 0.0104 7.1964 1.1662 6.2556 18.5194 1.6455 47.7784 -9.5574 'International Tables Vol C 4.2.6.8 and 6.1.1.4'
B 0.0013 0.0007 2.0545 23.2185 1.3326 1.0210 1.0979 60.3498 0.7068 0.1403 -0.1932 'International Tables Vol C 4.2.6.8 and 6.1.1.4'

loop_
_geom_angle_atom_site_label_1
_geom_angle_site_symmetry_1
_geom_angle_atom_site_label_2
_geom_angle_site_symmetry_2
_geom_angle_atom_site_label_3
_geom_angle_site_symmetry_3
_geom_angle
_geom_angle_publ_flag
Cl2 . Ge1 . B5 . 101.66(8) yes
Cl2 . Ge1 . C34 . 94.75(7) yes
B5 . Ge1 . C34 . 99.46(10) yes
Ge1 . B5 . N6 . 134.72(19) yes
Ge1 . B5 . N21 . 120.58(18) yes
N6 . B5 . N21 . 103.2(2) yes
B5 . N6 . C7 . 133.7(2) yes
B5 . N6 . C19 . 108.4(2) yes
C7 . N6 . C19 . 117.0(2) yes
N6 . C7 . C8 . 119.2(2) yes
N6 . C7 . C12 . 119.5(2) yes
C8 . C7 . C12 . 121.0(2) yes
C7 . C8 . C9 . 118.4(2) yes
C7 . C8 . C16 . 122.2(2) yes
C9 . C8 . C16 . 119.4(2) yes
C8 . C9 . C10 . 121.4(2) yes
C8 . C9 . H91 . 119.4 no
C10 . C9 . H91 . 119.3 no
C9 . C10 . C11 . 119.4(3) yes
C9 . C10 . H101 . 120.8 no
C11 . C10 . H101 . 119.8 no
C10 . C11 . C12 . 121.4(3) yes
C10 . C11 . H111 . 119.6 no
C12 . C11 . H111 . 119.0 no
C7 . C12 . C11 . 118.2(2) yes
C7 . C12 . C13 . 122.1(2) yes
C11 . C12 . C13 . 119.7(3) yes
C12 . C13 . C14 . 111.7(3) yes
C12 . C13 . C15 . 111.0(3) yes
C14 . C13 . C15 . 110.6(3) yes
C12 . C13 . H131 . 108.2 no
C14 . C13 . H131 . 108.5 no
C15 . C13 . H131 . 106.7 no
C13 . C14 . H142 . 108.7 no
C13 . C14 . H141 . 110.7 no
H142 . C14 . H141 . 109.3 no
C13 . C14 . H143 . 109.9 no
H142 . C14 . H143 . 109.2 no
H141 . C14 . H143 . 109.0 no
C13 . C15 . H151 . 108.9 no
C13 . C15 . H153 . 109.6 no
H151 . C15 . H153 . 107.9 no
C13 . C15 . H152 . 109.6 no
H151 . C15 . H152 . 110.0 no
H153 . C15 . H152 . 110.7 no
C8 . C16 . C17 . 111.4(2) yes
C8 . C16 . C18 . 111.9(3) yes
C17 . C16 . C18 . 109.2(3) yes
C8 . C16 . H161 . 107.8 no
C17 . C16 . H161 . 108.7 no
C18 . C16 . H161 . 107.7 no
C16 . C17 . H172 . 110.1 no
C16 . C17 . H171 . 109.4 no
H172 . C17 . H171 . 110.5 no
C16 . C17 . H173 . 108.7 no
H172 . C17 . H173 . 110.0 no
H171 . C17 . H173 . 108.0 no
C16 . C18 . H181 . 110.8 no
C16 . C18 . H183 . 109.4 no
H181 . C18 . H183 . 109.4 no
C16 . C18 . H182 . 110.2 no
H181 . C18 . H182 . 108.1 no
H183 . C18 . H182 . 108.9 no
N6 . C19 . C20 . 110.1(2) yes
N6 . C19 . H191 . 123.2 no
C20 . C19 . H191 . 126.7 no
C19 . C20 . N21 . 109.1(2) yes
C19 . C20 . H201 . 127.1 no
N21 . C20 . H201 . 123.8 no
C20 . N21 . B5 . 109.3(2) yes
C20 . N21 . C22 . 119.0(2) yes
B5 . N21 . C22 . 131.5(2) yes
N21 . C22 . C23 . 119.4(2) yes
N21 . C22 . C27 . 119.1(2) yes
C23 . C22 . C27 . 121.3(2) yes
C22 . C23 . C24 . 117.9(3) yes
C22 . C23 . C31 . 122.0(2) yes
C24 . C23 . C31 . 120.0(2) yes
C23 . C24 . C25 . 121.4(3) yes
C23 . C24 . H241 . 118.1 no
C25 . C24 . H241 . 120.5 no
C24 . C25 . C26 . 119.7(3) yes
C24 . C25 . H251 . 120.3 no
C26 . C25 . H251 . 120.0 no
C25 . C26 . C27 . 121.4(3) yes
C25 . C26 . H261 . 118.8 no
C27 . C26 . H261 . 119.8 no
C22 . C27 . C26 . 118.3(2) yes
C22 . C27 . C28 . 122.7(2) yes
C26 . C27 . C28 . 119.0(2) yes
C27 . C28 . C29 . 110.7(2) yes
C27 . C28 . C30 . 111.0(2) yes
C29 . C28 . C30 . 111.1(3) yes
C27 . C28 . H281 . 108.1 no
C29 . C28 . H281 . 107.7 no
C30 . C28 . H281 . 108.1 no
C28 . C29 . H291 . 110.0 no
C28 . C29 . H292 . 109.7 no
H291 . C29 . H292 . 107.5 no
C28 . C29 . H293 . 111.0 no
H291 . C29 . H293 . 109.3 no
H292 . C29 . H293 . 109.3 no
C28 . C30 . H301 . 110.7 no
C28 . C30 . H302 . 112.4 no
H301 . C30 . H302 . 105.9 no
C28 . C30 . H303 . 111.9 no
H301 . C30 . H303 . 107.4 no
H302 . C30 . H303 . 108.3 no
C23 . C31 . C32 . 113.3(3) yes
C23 . C31 . C33 . 110.6(3) yes
C32 . C31 . C33 . 110.5(3) yes
C23 . C31 . H311 . 107.6 no
C32 . C31 . H311 . 107.1 no
C33 . C31 . H311 . 107.5 no
C31 . C32 . H321 . 109.0 no
C31 . C32 . H322 . 110.0 no
H321 . C32 . H322 . 109.6 no
C31 . C32 . H323 . 109.5 no
H321 . C32 . H323 . 108.8 no
H322 . C32 . H323 . 109.9 no
C31 . C33 . H331 . 109.9 no
C31 . C33 . H332 . 110.0 no
H331 . C33 . H332 . 110.1 no
C31 . C33 . H333 . 109.2 no
H331 . C33 . H333 . 109.6 no
H332 . C33 . H333 . 108.1 no
Ge1 . C34 . N35 . 132.52(19) yes
Ge1 . C34 . N42 . 120.04(17) yes
N35 . C34 . N42 . 105.5(2) yes
C34 . N35 . C36 . 122.7(2) yes
C34 . N35 . C39 . 110.5(2) yes
C36 . N35 . C39 . 126.5(2) yes
N35 . C36 . C37 . 111.7(2) yes
N35 . C36 . C38 . 109.8(2) yes
C37 . C36 . C38 . 113.9(2) yes
N35 . C36 . H361 . 107.4 no
C37 . C36 . H361 . 106.8 no
C38 . C36 . H361 . 106.8 no
C36 . C37 . H371 . 109.2 no
C36 . C37 . H372 . 110.8 no
H371 . C37 . H372 . 109.9 no
C36 . C37 . H373 . 110.5 no
H371 . C37 . H373 . 108.4 no
H372 . C37 . H373 . 107.9 no
C36 . C38 . H381 . 109.7 no
C36 . C38 . H382 . 111.7 no
H381 . C38 . H382 . 107.2 no
C36 . C38 . H383 . 111.1 no
H381 . C38 . H383 . 108.1 no
H382 . C38 . H383 . 108.8 no
N35 . C39 . C40 . 125.1(3) yes
N35 . C39 . C41 . 106.8(2) yes
C40 . C39 . C41 . 127.9(3) yes
C39 . C40 . H402 . 108.3 no
C39 . C40 . H401 . 111.4 no
H402 . C40 . H401 . 108.8 no
C39 . C40 . H403 . 110.8 no
H402 . C40 . H403 . 108.6 no
H401 . C40 . H403 . 109.0 no
C39 . C41 . N42 . 107.1(2) yes
C39 . C41 . C46 . 127.8(3) yes
N42 . C41 . C46 . 125.1(3) yes
C41 . N42 . C34 . 110.2(2) yes
C41 . N42 . C43 . 126.8(2) yes
C34 . N42 . C43 . 123.0(2) yes
N42 . C43 . C44 . 110.6(2) yes
N42 . C43 . C45 . 112.3(2) yes
C44 . C43 . C45 . 113.8(3) yes
N42 . C43 . H431 . 104.2 no
C44 . C43 . H431 . 107.7 no
C45 . C43 . H431 . 107.6 no
C43 . C44 . H441 . 109.9 no
C43 . C44 . H442 . 108.8 no
H441 . C44 . H442 . 107.8 no
C43 . C44 . H443 . 110.7 no
H441 . C44 . H443 . 110.5 no
H442 . C44 . H443 . 109.0 no
C43 . C45 . H452 . 109.0 no
C43 . C45 . H451 . 109.4 no
H452 . C45 . H451 . 109.4 no
C43 . C45 . H453 . 110.0 no
H452 . C45 . H453 . 109.2 no
H451 . C45 . H453 . 109.8 no
C41 . C46 . H462 . 110.0 no
C41 . C46 . H461 . 109.8 no
H462 . C46 . H461 . 109.6 no
C41 . C46 . H463 . 108.8 no
H462 . C46 . H463 . 109.7 no
H461 . C46 . H463 . 108.8 no

loop_
_geom_bond_atom_site_label_1
_geom_bond_site_symmetry_1
_geom_bond_atom_site_label_2
_geom_bond_site_symmetry_2
_geom_bond_distance
_geom_bond_publ_flag
Ge1 . Cl2 . 2.3383(7) yes
Ge1 . B5 . 2.111(3) yes
Ge1 . C34 . 2.084(2) yes
B5 . N6 . 1.453(3) yes
B5 . N21 . 1.440(3) yes
N6 . C7 . 1.443(3) yes
N6 . C19 . 1.406(3) yes
C7 . C8 . 1.404(3) yes
C7 . C12 . 1.399(4) yes
C8 . C9 . 1.391(4) yes
C8 . C16 . 1.515(4) yes
C9 . C10 . 1.378(4) yes
C9 . H91 . 0.942 no
C10 . C11 . 1.384(4) yes
C10 . H101 . 0.933 no
C11 . C12 . 1.393(4) yes
C11 . H111 . 0.937 no
C12 . C13 . 1.522(4) yes
C13 . C14 . 1.526(5) yes
C13 . C15 . 1.528(5) yes
C13 . H131 . 0.973 no
C14 . H142 . 0.961 no
C14 . H141 . 0.950 no
C14 . H143 . 0.972 no
C15 . H151 . 0.957 no
C15 . H153 . 0.957 no
C15 . H152 . 0.972 no
C16 . C17 . 1.524(4) yes
C16 . C18 . 1.528(4) yes
C16 . H161 . 0.979 no
C17 . H172 . 0.959 no
C17 . H171 . 0.966 no
C17 . H173 . 0.965 no
C18 . H181 . 0.969 no
C18 . H183 . 0.969 no
C18 . H182 . 0.961 no
C19 . C20 . 1.323(4) yes
C19 . H191 . 0.924 no
C20 . N21 . 1.408(3) yes
C20 . H201 . 0.931 no
N21 . C22 . 1.437(3) yes
C22 . C23 . 1.409(4) yes
C22 . C27 . 1.398(4) yes
C23 . C24 . 1.394(4) yes
C23 . C31 . 1.519(4) yes
C24 . C25 . 1.379(4) yes
C24 . H241 . 0.931 no
C25 . C26 . 1.380(4) yes
C25 . H251 . 0.933 no
C26 . C27 . 1.392(4) yes
C26 . H261 . 0.941 no
C27 . C28 . 1.521(4) yes
C28 . C29 . 1.533(4) yes
C28 . C30 . 1.528(4) yes
C28 . H281 . 0.973 no
C29 . H291 . 0.955 no
C29 . H292 . 0.956 no
C29 . H293 . 0.961 no
C30 . H301 . 0.959 no
C30 . H302 . 0.950 no
C30 . H303 . 0.980 no
C31 . C32 . 1.533(5) yes
C31 . C33 . 1.522(5) yes
C31 . H311 . 0.970 no
C32 . H321 . 0.964 no
C32 . H322 . 0.959 no
C32 . H323 . 0.963 no
C33 . H331 . 0.970 no
C33 . H332 . 0.959 no
C33 . H333 . 0.965 no
C34 . N35 . 1.349(3) yes
C34 . N42 . 1.360(3) yes
N35 . C36 . 1.482(3) yes
N35 . C39 . 1.395(3) yes
C36 . C37 . 1.527(4) yes
C36 . C38 . 1.526(4) yes
C36 . H361 . 0.970 no
C37 . H371 . 0.964 no
C37 . H372 . 0.974 no
C37 . H373 . 0.962 no
C38 . H381 . 0.964 no
C38 . H382 . 0.961 no
C38 . H383 . 0.960 no
C39 . C40 . 1.496(4) yes
C39 . C41 . 1.345(4) yes
C40 . H402 . 0.972 no
C40 . H401 . 0.968 no
C40 . H403 . 0.970 no
C41 . N42 . 1.390(3) yes
C41 . C46 . 1.500(4) yes
N42 . C43 . 1.475(3) yes
C43 . C44 . 1.517(4) yes
C43 . C45 . 1.520(4) yes
C43 . H431 . 0.976 no
C44 . H441 . 0.964 no
C44 . H442 . 0.963 no
C44 . H443 . 0.970 no
C45 . H452 . 0.980 no
C45 . H451 . 0.974 no
C45 . H453 . 0.966 no
C46 . H462 . 0.960 no
C46 . H461 . 0.971 no
C46 . H463 . 0.958 no
